data_7108750
loop_
_publ_author_name
'Ping Cheng'
'Derrick L. J. Clive'
'Shimal Fernandopulle'
'Zhenhua Chen'

_publ_section_title
;
 Racemic marinopyrrole B by total synthesis
;
_journal_name_full Chem.Commun.
_journal_page_first 558
_journal_paper_doi 10.1039/c2cc37110c
_journal_volume 49
_journal_year 2013
_chemical_formula_moiety 'C22 H11 Br Cl4 N2 O4, C7 H8'
_chemical_formula_sum 'C29 H19 Br Cl4 N2 O4'
_chemical_formula_weight 681.17
_chemical_name_common 'marinopyrrole B'
_chemical_name_systematic
;
?
;
_space_group_IT_number 14
_symmetry_cell_setting monoclinic
_symmetry_space_group_name_Hall '-P 2ybc'
_symmetry_space_group_name_H-M 'P 1 21/c 1'
_atom_sites_solution_hydrogens geom
_atom_sites_solution_primary direct
_atom_sites_solution_secondary difmap
_audit_creation_method SHELXL-97
_cell_angle_alpha 90.00
_cell_angle_beta 98.4921(8)
_cell_angle_gamma 90.00
_cell_formula_units_Z 4
_cell_length_a 7.7643(5)
_cell_length_b 24.1282(15)
_cell_length_c 15.4992(10)
_cell_measurement_reflns_used 6748
_cell_measurement_temperature 173(2)
_cell_measurement_theta_max 24.00
_cell_measurement_theta_min 2.65
_cell_volume 2871.8(3)
_computing_cell_refinement 'Bruker SAINT'
_computing_data_collection 'Bruker APEX2'
_computing_data_reduction 'Bruker SAINT'
_computing_molecular_graphics 'Bruker SHELXTL'
_computing_publication_material 'Bruker SHELXTL'
_computing_structure_refinement 'SHELXL-97 (Sheldrick, 2008)'
_computing_structure_solution 'SHELXD (Schneider & Sheldrick, 2002)'
_diffrn_ambient_temperature 173(2)
_diffrn_measured_fraction_theta_full 0.997
_diffrn_measured_fraction_theta_max 0.997
_diffrn_measurement_device_type 'Bruker APEX-II CCD'
_diffrn_measurement_method '\w scans'
_diffrn_radiation_monochromator graphite
_diffrn_radiation_source 'fine-focus sealed tube'
_diffrn_radiation_type MoK\a
_diffrn_radiation_wavelength 0.71073
_diffrn_reflns_av_R_equivalents 0.0357
_diffrn_reflns_av_sigmaI/netI 0.0277
_diffrn_reflns_limit_h_max 9
_diffrn_reflns_limit_h_min -9
_diffrn_reflns_limit_k_max 30
_diffrn_reflns_limit_k_min -30
_diffrn_reflns_limit_l_max 19
_diffrn_reflns_limit_l_min -19
_diffrn_reflns_number 22995
_diffrn_reflns_theta_full 26.47
_diffrn_reflns_theta_max 26.47
_diffrn_reflns_theta_min 1.57
_exptl_absorpt_coefficient_mu 1.842
_exptl_absorpt_correction_T_max 0.7722
_exptl_absorpt_correction_T_min 0.4838
_exptl_absorpt_correction_type integration
_exptl_absorpt_process_details 'SADABS (Sheldrick, 2008)'
_exptl_crystal_colour yellow
_exptl_crystal_density_diffrn 1.575
_exptl_crystal_density_method 'not measured'
_exptl_crystal_description prism
_exptl_crystal_F_000 1368
_exptl_crystal_size_max 0.46
_exptl_crystal_size_mid 0.16
_exptl_crystal_size_min 0.15
_refine_diff_density_max 0.754
_refine_diff_density_min -0.457
_refine_diff_density_rms 0.058
_refine_ls_extinction_method none
_refine_ls_goodness_of_fit_ref 1.027
_refine_ls_hydrogen_treatment mixed
_refine_ls_matrix_type full
_refine_ls_number_parameters 374
_refine_ls_number_reflns 5919
_refine_ls_number_restraints 0
_refine_ls_restrained_S_all 1.027
_refine_ls_R_factor_all 0.0429
_refine_ls_R_factor_gt 0.0302
_refine_ls_shift/su_max 0.001
_refine_ls_shift/su_mean 0.000
_refine_ls_structure_factor_coef Fsqd
_refine_ls_weighting_details 'calc w=1/[\s^2^(Fo^2^)+(0.0372P)^2^+1.3072P] where P=(Fo^2^+2Fc^2^)/3'
_refine_ls_weighting_scheme calc
_refine_ls_wR_factor_gt 0.0725
_refine_ls_wR_factor_ref 0.0782
_reflns_number_gt 4803
_reflns_number_total 5919
_reflns_threshold_expression I>2\s(I)
_cod_data_source_file c2cc37110c.txt
_cod_data_source_block 2
_cod_original_sg_symbol_H-M 'P 21/c'
_cod_database_code 7108750

loop_
_symmetry_equiv_pos_as_xyz
'x, y, z'
'-x, y+1/2, -z+1/2'
'-x, -y, -z'
'x, -y-1/2, z-1/2'

loop_
_atom_site_label
_atom_site_type_symbol
_atom_site_fract_x
_atom_site_fract_y
_atom_site_fract_z
_atom_site_U_iso_or_equiv
_atom_site_adp_type
_atom_site_occupancy
_atom_site_symmetry_multiplicity
_atom_site_calc_flag
_atom_site_refinement_flags
Br Br -0.11221(3) 0.277372(10) 0.206506(16) 0.03845(8) Uani 1 1 d .
Cl1 Cl 0.03519(8) 0.30685(2) 0.42639(4) 0.03573(14) Uani 1 1 d .
Cl2 Cl 0.15692(7) 0.18569(2) 0.53253(3) 0.03259(13) Uani 1 1 d .
Cl3 Cl -0.22813(7) 0.05505(2) 0.33787(4) 0.03555(14) Uani 1 1 d .
Cl4 Cl 0.00694(7) -0.06206(2) 0.40155(4) 0.03281(13) Uani 1 1 d .
O1 O 0.1116(2) 0.10841(7) 0.19738(11) 0.0375(4) Uani 1 1 d .
O2 O -0.0300(3) 0.08772(7) 0.03748(12) 0.0410(4) Uani 1 1 d .
H2O H 0.046(4) 0.0855(13) 0.081(2) 0.055(10) Uiso 1 1 d .
O3 O 0.5369(2) 0.07053(6) 0.50732(10) 0.0333(4) Uani 1 1 d .
O4 O 0.6886(2) 0.16399(8) 0.55831(13) 0.0430(5) Uani 1 1 d .
H4O H 0.675(4) 0.1352(13) 0.561(2) 0.054(10) Uiso 1 1 d .
N1 N 0.0640(2) 0.15120(7) 0.36700(11) 0.0231(4) Uani 1 1 d .
N2 N 0.2476(2) 0.01773(7) 0.42803(12) 0.0260(4) Uani 1 1 d .
H2N H 0.323(3) -0.0038(11) 0.4501(16) 0.037(7) Uiso 1 1 d .
C1 C -0.0092(3) 0.17138(9) 0.28543(14) 0.0253(4) Uani 1 1 d .
C2 C -0.0303(3) 0.22757(9) 0.29487(14) 0.0265(5) Uani 1 1 d .
C3 C 0.0294(3) 0.24194(9) 0.38196(15) 0.0273(5) Uani 1 1 d .
C4 C 0.0835(3) 0.19439(9) 0.42491(13) 0.0242(4) Uani 1 1 d .
C5 C 0.2706(3) 0.07375(8) 0.41762(14) 0.0239(4) Uani 1 1 d .
C6 C 0.1086(3) 0.09521(8) 0.38461(13) 0.0233(4) Uani 1 1 d .
C7 C -0.0105(3) 0.05131(9) 0.37383(14) 0.0249(4) Uani 1 1 d .
C8 C 0.0806(3) 0.00409(9) 0.40048(14) 0.0255(4) Uani 1 1 d .
C9 C -0.0183(3) 0.13643(9) 0.20654(14) 0.0277(5) Uani 1 1 d .
C10 C -0.1763(3) 0.13501(9) 0.14279(14) 0.0285(5) Uani 1 1 d .
C11 C -0.1752(3) 0.10997(9) 0.06116(15) 0.0321(5) Uani 1 1 d .
C12 C -0.3271(4) 0.10799(11) 0.00113(17) 0.0421(6) Uani 1 1 d .
H12 H -0.3255 0.0921 -0.0549 0.051 Uiso 1 1 calc R
C13 C -0.4795(4) 0.12901(11) 0.02300(18) 0.0469(7) Uani 1 1 d .
H13 H -0.5829 0.1272 -0.0182 0.056 Uiso 1 1 calc R
C14 C -0.4853(3) 0.15272(11) 0.10364(17) 0.0434(6) Uani 1 1 d .
H14 H -0.5917 0.1669 0.1180 0.052 Uiso 1 1 calc R
C15 C -0.3351(3) 0.15562(10) 0.16290(16) 0.0350(5) Uani 1 1 d .
H15 H -0.3387 0.1718 0.2184 0.042 Uiso 1 1 calc R
C16 C 0.4403(3) 0.09756(9) 0.45194(14) 0.0252(4) Uani 1 1 d .
C17 C 0.4908(3) 0.15215(9) 0.42385(14) 0.0253(4) Uani 1 1 d .
C18 C 0.6100(3) 0.18384(9) 0.48144(15) 0.0296(5) Uani 1 1 d .
C19 C 0.6458(3) 0.23804(10) 0.45990(16) 0.0349(5) Uani 1 1 d .
H19 H 0.7207 0.2602 0.4999 0.042 Uiso 1 1 calc R
C20 C 0.5733(3) 0.25958(10) 0.38112(17) 0.0369(6) Uani 1 1 d .
H20 H 0.5983 0.2968 0.3671 0.044 Uiso 1 1 calc R
C21 C 0.4640(3) 0.22790(9) 0.32143(16) 0.0343(5) Uani 1 1 d .
H21 H 0.4176 0.2428 0.2661 0.041 Uiso 1 1 calc R
C22 C 0.4232(3) 0.17452(9) 0.34318(15) 0.0289(5) Uani 1 1 d .
H22 H 0.3482 0.1528 0.3026 0.035 Uiso 1 1 calc R
C1S C 0.3424(4) 0.45049(12) 0.32111(19) 0.0478(7) Uani 1 1 d .
C2S C 0.3619(4) 0.40094(13) 0.27849(19) 0.0552(8) Uani 1 1 d .
H2S H 0.2707 0.3744 0.2737 0.066 Uiso 1 1 calc R
C3S C 0.5097(5) 0.38927(15) 0.2431(2) 0.0650(9) Uani 1 1 d .
H3S H 0.5202 0.3550 0.2141 0.078 Uiso 1 1 calc R
C4S C 0.6413(5) 0.42705(17) 0.2496(2) 0.0703(10) Uani 1 1 d .
H4S H 0.7440 0.4189 0.2254 0.084 Uiso 1 1 calc R
C5S C 0.6266(4) 0.47719(17) 0.2912(2) 0.0691(10) Uani 1 1 d .
H5S H 0.7180 0.5037 0.2954 0.083 Uiso 1 1 calc R
C6S C 0.4769(4) 0.48807(13) 0.3266(2) 0.0593(8) Uani 1 1 d .
H6S H 0.4665 0.5224 0.3554 0.071 Uiso 1 1 calc R
C7S C 0.1776(5) 0.46249(16) 0.3573(3) 0.0812(12) Uani 1 1 d .
H7SA H 0.2061 0.4788 0.4156 0.097 Uiso 1 1 calc R
H7SB H 0.1128 0.4280 0.3612 0.097 Uiso 1 1 calc R
H7SC H 0.1062 0.4885 0.3189 0.097 Uiso 1 1 calc R

loop_
_atom_site_aniso_label
_atom_site_aniso_U_11
_atom_site_aniso_U_22
_atom_site_aniso_U_33
_atom_site_aniso_U_23
_atom_site_aniso_U_13
_atom_site_aniso_U_12
Br 0.04648(15) 0.03027(13) 0.03818(15) 0.00991(10) 0.00479(11) 0.00960(10)
Cl1 0.0419(3) 0.0211(3) 0.0454(3) -0.0066(2) 0.0101(3) 0.0001(2)
Cl2 0.0417(3) 0.0318(3) 0.0240(3) -0.0032(2) 0.0040(2) -0.0015(2)
Cl3 0.0236(3) 0.0365(3) 0.0462(4) -0.0002(3) 0.0040(2) -0.0007(2)
Cl4 0.0373(3) 0.0219(3) 0.0389(3) 0.0001(2) 0.0044(2) -0.0065(2)
O1 0.0364(9) 0.0427(10) 0.0334(9) -0.0068(8) 0.0052(7) 0.0113(8)
O2 0.0526(11) 0.0413(10) 0.0301(10) -0.0059(8) 0.0096(9) 0.0025(9)
O3 0.0332(9) 0.0238(8) 0.0391(9) 0.0025(7) -0.0067(7) 0.0007(7)
O4 0.0478(11) 0.0277(10) 0.0471(11) 0.0001(8) -0.0140(8) -0.0088(8)
N1 0.0262(9) 0.0189(9) 0.0244(9) -0.0001(7) 0.0044(7) 0.0026(7)
N2 0.0284(10) 0.0189(9) 0.0294(10) 0.0023(8) -0.0004(8) 0.0019(8)
C1 0.0236(10) 0.0263(11) 0.0256(11) 0.0007(9) 0.0029(8) 0.0037(8)
C2 0.0265(11) 0.0248(11) 0.0286(12) 0.0050(9) 0.0052(9) 0.0050(9)
C3 0.0283(11) 0.0206(10) 0.0346(12) -0.0035(9) 0.0098(9) 0.0007(9)
C4 0.0247(10) 0.0243(11) 0.0240(11) -0.0036(9) 0.0053(8) -0.0015(8)
C5 0.0273(11) 0.0185(10) 0.0256(11) -0.0002(8) 0.0032(8) 0.0003(8)
C6 0.0279(11) 0.0202(10) 0.0218(11) 0.0000(8) 0.0038(8) 0.0005(8)
C7 0.0234(10) 0.0263(11) 0.0251(11) -0.0013(9) 0.0037(8) 0.0000(8)
C8 0.0296(11) 0.0212(10) 0.0258(11) -0.0014(9) 0.0044(9) -0.0039(9)
C9 0.0313(12) 0.0259(11) 0.0268(11) 0.0031(9) 0.0073(9) 0.0029(9)
C10 0.0347(12) 0.0261(11) 0.0244(11) 0.0012(9) 0.0031(9) -0.0011(9)
C11 0.0423(13) 0.0263(12) 0.0279(12) 0.0001(9) 0.0061(10) -0.0035(10)
C12 0.0562(16) 0.0367(14) 0.0311(13) -0.0049(11) -0.0010(12) -0.0090(12)
C13 0.0452(15) 0.0484(16) 0.0422(16) 0.0008(13) -0.0100(12) -0.0091(13)
C14 0.0334(13) 0.0486(16) 0.0462(16) -0.0006(13) -0.0002(11) -0.0017(12)
C15 0.0351(13) 0.0357(13) 0.0339(13) -0.0005(10) 0.0043(10) 0.0007(10)
C16 0.0275(11) 0.0213(11) 0.0265(11) -0.0039(9) 0.0028(9) 0.0032(8)
C17 0.0234(10) 0.0204(10) 0.0332(12) -0.0027(9) 0.0078(9) 0.0015(8)
C18 0.0264(11) 0.0266(12) 0.0358(13) -0.0014(10) 0.0041(9) 0.0015(9)
C19 0.0322(12) 0.0266(12) 0.0464(15) -0.0050(11) 0.0072(11) -0.0064(10)
C20 0.0396(13) 0.0246(12) 0.0494(15) 0.0020(11) 0.0158(12) -0.0027(10)
C21 0.0354(13) 0.0325(12) 0.0372(13) 0.0070(10) 0.0125(10) 0.0028(10)
C22 0.0258(11) 0.0304(12) 0.0318(12) -0.0006(10) 0.0084(9) 0.0001(9)
C1S 0.0540(17) 0.0445(16) 0.0458(16) 0.0162(13) 0.0108(13) 0.0158(13)
C2S 0.0643(19) 0.0499(18) 0.0515(18) 0.0129(14) 0.0089(15) 0.0087(15)
C3S 0.083(2) 0.068(2) 0.0485(18) 0.0117(16) 0.0230(17) 0.0216(19)
C4S 0.072(2) 0.081(3) 0.063(2) 0.0217(19) 0.0280(18) 0.016(2)
C5S 0.057(2) 0.081(3) 0.067(2) 0.0338(19) 0.0012(17) -0.0082(18)
C6S 0.072(2) 0.0477(17) 0.0547(19) 0.0121(15) -0.0016(16) 0.0049(16)
C7S 0.077(2) 0.078(3) 0.095(3) 0.024(2) 0.036(2) 0.028(2)

loop_
_atom_type_symbol
_atom_type_description
_atom_type_scat_dispersion_real
_atom_type_scat_dispersion_imag
_atom_type_scat_source
C C 0.0033 0.0016 'International Tables Vol C Tables 4.2.6.8 and 6.1.1.4'
H H 0.0000 0.0000 'International Tables Vol C Tables 4.2.6.8 and 6.1.1.4'
N N 0.0061 0.0033 'International Tables Vol C Tables 4.2.6.8 and 6.1.1.4'
O O 0.0106 0.0060 'International Tables Vol C Tables 4.2.6.8 and 6.1.1.4'
Cl Cl 0.1484 0.1585 'International Tables Vol C Tables 4.2.6.8 and 6.1.1.4'
Br Br -0.2901 2.4595 'International Tables Vol C Tables 4.2.6.8 and 6.1.1.4'

loop_
_geom_angle_atom_site_label_1
_geom_angle_atom_site_label_2
_geom_angle_atom_site_label_3
_geom_angle
C4 N1 C1 108.61(17)
C4 N1 C6 126.99(17)
C1 N1 C6 124.40(17)
C8 N2 C5 109.80(18)
C2 C1 N1 106.65(18)
C2 C1 C9 131.1(2)
N1 C1 C9 120.90(18)
C1 C2 C3 108.54(18)
C1 C2 Br 126.21(17)
C3 C2 Br 125.16(16)
C4 C3 C2 107.21(19)
C4 C3 Cl1 125.98(18)
C2 C3 Cl1 126.80(17)
C3 C4 N1 108.95(18)
C3 C4 Cl2 128.34(17)
N1 C4 Cl2 122.67(16)
N2 C5 C6 106.49(18)
N2 C5 C16 117.92(18)
C6 C5 C16 134.96(19)
C5 C6 C7 107.99(18)
C5 C6 N1 127.74(19)
C7 C6 N1 124.24(18)
C8 C7 C6 106.90(18)
C8 C7 Cl3 125.82(16)
C6 C7 Cl3 127.26(16)
N2 C8 C7 108.80(18)
N2 C8 Cl4 122.53(17)
C7 C8 Cl4 128.67(17)
O1 C9 C10 121.8(2)
O1 C9 C1 117.8(2)
C10 C9 C1 120.43(19)
C11 C10 C15 118.3(2)
C11 C10 C9 120.3(2)
C15 C10 C9 121.3(2)
O2 C11 C12 117.7(2)
O2 C11 C10 122.2(2)
C12 C11 C10 120.1(2)
C13 C12 C11 119.9(2)
C12 C13 C14 121.3(2)
C15 C14 C13 119.2(2)
C14 C15 C10 121.2(2)
O3 C16 C17 121.34(19)
O3 C16 C5 117.76(19)
C17 C16 C5 120.87(18)
C22 C17 C18 118.9(2)
C22 C17 C16 122.4(2)
C18 C17 C16 118.7(2)
O4 C18 C19 117.9(2)
O4 C18 C17 122.5(2)
C19 C18 C17 119.6(2)
C20 C19 C18 120.1(2)
C19 C20 C21 121.0(2)
C22 C21 C20 119.4(2)
C21 C22 C17 120.8(2)
C6S C1S C2S 117.6(3)
C6S C1S C7S 122.1(3)
C2S C1S C7S 120.3(3)
C3S C2S C1S 121.6(3)
C4S C3S C2S 119.7(3)
C3S C4S C5S 120.5(3)
C6S C5S C4S 118.9(3)
C1S C6S C5S 121.7(3)

loop_
_geom_bond_atom_site_label_1
_geom_bond_atom_site_label_2
_geom_bond_distance
Br C2 1.862(2)
Cl1 C3 1.709(2)
Cl2 C4 1.694(2)
Cl3 C7 1.702(2)
Cl4 C8 1.696(2)
O1 C9 1.240(3)
O2 C11 1.348(3)
O3 C16 1.239(3)
O4 C18 1.344(3)
N1 C4 1.369(3)
N1 C1 1.395(3)
N1 C6 1.411(3)
N2 C8 1.345(3)
N2 C5 1.376(3)
C1 C2 1.376(3)
C1 C9 1.478(3)
C2 C3 1.404(3)
C3 C4 1.361(3)
C5 C6 1.386(3)
C5 C16 1.463(3)
C6 C7 1.399(3)
C7 C8 1.372(3)
C9 C10 1.458(3)
C10 C11 1.403(3)
C10 C15 1.406(3)
C11 C12 1.391(3)
C12 C13 1.375(4)
C13 C14 1.381(4)
C14 C15 1.376(3)
C16 C17 1.459(3)
C17 C22 1.391(3)
C17 C18 1.412(3)
C18 C19 1.388(3)
C19 C20 1.369(3)
C20 C21 1.389(3)
C21 C22 1.380(3)
C1S C6S 1.376(4)
C1S C2S 1.385(4)
C1S C7S 1.500(4)
C2S C3S 1.372(4)
C3S C4S 1.362(5)
C4S C5S 1.384(5)
C5S C6S 1.382(5)

loop_
_geom_hbond_atom_site_label_D
_geom_hbond_atom_site_label_H
_geom_hbond_atom_site_label_A
_geom_hbond_distance_DH
_geom_hbond_distance_HA
_geom_hbond_distance_DA
_geom_hbond_angle_DHA
_geom_hbond_site_symmetry_A
O2 H2O O1 0.83(3) 1.88(3) 2.607(3) 145(3) .
O4 H4O O3 0.71(3) 2.00(3) 2.612(2) 145(3) .
N2 H2N O3 0.82(3) 2.00(3) 2.800(2) 166(3) 3_656

loop_
_geom_torsion_atom_site_label_1
_geom_torsion_atom_site_label_2
_geom_torsion_atom_site_label_3
_geom_torsion_atom_site_label_4
_geom_torsion
C4 N1 C1 C2 1.2(2)
C6 N1 C1 C2 -179.01(18)
C4 N1 C1 C9 169.53(18)
C6 N1 C1 C9 -10.6(3)
N1 C1 C2 C3 -0.1(2)
C9 C1 C2 C3 -166.9(2)
N1 C1 C2 Br 176.74(15)
C9 C1 C2 Br 10.0(4)
C1 C2 C3 C4 -0.9(2)
Br C2 C3 C4 -177.85(15)
C1 C2 C3 Cl1 178.65(17)
Br C2 C3 Cl1 1.7(3)
C2 C3 C4 N1 1.7(2)
Cl1 C3 C4 N1 -177.92(16)
C2 C3 C4 Cl2 -176.05(16)
Cl1 C3 C4 Cl2 4.4(3)
C1 N1 C4 C3 -1.8(2)
C6 N1 C4 C3 178.39(19)
C1 N1 C4 Cl2 176.10(15)
C6 N1 C4 Cl2 -3.7(3)
C8 N2 C5 C6 1.8(2)
C8 N2 C5 C16 174.08(19)
N2 C5 C6 C7 -1.1(2)
C16 C5 C6 C7 -171.5(2)
N2 C5 C6 N1 176.71(19)
C16 C5 C6 N1 6.4(4)
C4 N1 C6 C5 -58.3(3)
C1 N1 C6 C5 121.9(2)
C4 N1 C6 C7 119.3(2)
C1 N1 C6 C7 -60.5(3)
C5 C6 C7 C8 0.1(2)
N1 C6 C7 C8 -177.84(19)
C5 C6 C7 Cl3 178.27(17)
N1 C6 C7 Cl3 0.3(3)
C5 N2 C8 C7 -1.8(3)
C5 N2 C8 Cl4 178.47(16)
C6 C7 C8 N2 1.0(2)
Cl3 C7 C8 N2 -177.19(16)
C6 C7 C8 Cl4 -179.25(17)
Cl3 C7 C8 Cl4 2.5(3)
C2 C1 C9 O1 122.1(3)
N1 C1 C9 O1 -43.0(3)
C2 C1 C9 C10 -58.5(3)
N1 C1 C9 C10 136.4(2)
O1 C9 C10 C11 -12.0(3)
C1 C9 C10 C11 168.6(2)
O1 C9 C10 C15 164.3(2)
C1 C9 C10 C15 -15.0(3)
C15 C10 C11 O2 -178.1(2)
C9 C10 C11 O2 -1.6(3)
C15 C10 C11 C12 2.6(3)
C9 C10 C11 C12 179.0(2)
O2 C11 C12 C13 178.5(2)
C10 C11 C12 C13 -2.1(4)
C11 C12 C13 C14 0.6(4)
C12 C13 C14 C15 0.4(4)
C13 C14 C15 C10 0.1(4)
C11 C10 C15 C14 -1.6(4)
C9 C10 C15 C14 -178.0(2)
N2 C5 C16 O3 -18.7(3)
C6 C5 C16 O3 150.8(2)
N2 C5 C16 C17 163.39(19)
C6 C5 C16 C17 -27.1(4)
O3 C16 C17 C22 155.7(2)
C5 C16 C17 C22 -26.4(3)
O3 C16 C17 C18 -25.6(3)
C5 C16 C17 C18 152.3(2)
C22 C17 C18 O4 -176.1(2)
C16 C17 C18 O4 5.2(3)
C22 C17 C18 C19 5.5(3)
C16 C17 C18 C19 -173.3(2)
O4 C18 C19 C20 177.9(2)
C17 C18 C19 C20 -3.6(3)
C18 C19 C20 C21 -0.2(4)
C19 C20 C21 C22 2.2(3)
C20 C21 C22 C17 -0.2(3)
C18 C17 C22 C21 -3.6(3)
C16 C17 C22 C21 175.1(2)
C6S C1S C2S C3S 0.2(4)
C7S C1S C2S C3S 178.6(3)
C1S C2S C3S C4S 0.0(5)
C2S C3S C4S C5S -0.4(5)
C3S C4S C5S C6S 0.5(5)
C2S C1S C6S C5S -0.1(4)
C7S C1S C6S C5S -178.5(3)
C4S C5S C6S C1S -0.2(5)
